data_7051064
loop_
_publ_author_name
'Zhang, Qian-Feng'
'Leung, Wa-Hung'
'Song, Ying-Lin'
'Hong, Mao-Chun'
'Kennard, Colin H. L.'
'Xin, Xin-Quan'

_publ_section_title
;
 Skeleton atomic effect on nonlinear optical properties of linear
 trinuclear heteroselenometallic compounds with univalent coinage
 metals
;
_journal_issue 3
_journal_name_full 'New Journal of Chemistry'
_journal_page_first 465
_journal_paper_doi 10.1039/b008466m
_journal_volume 25
_journal_year 2001
_chemical_formula_sum 'C36 H30 Au2 P2 Se4 W'
_chemical_formula_weight 1418.16
_chemical_name_systematic
; 
 ? 
;
_space_group_IT_number 2
_symmetry_cell_setting triclinic
_symmetry_space_group_name_Hall '-P 1'
_symmetry_space_group_name_H-M 'P -1'
_atom_sites_solution_hydrogens geom
_atom_sites_solution_primary direct
_atom_sites_solution_secondary difmap
_audit_creation_method SHELXL
_cell_angle_alpha 89.54(3)
_cell_angle_beta 80.41(3)
_cell_angle_gamma 68.45(3)
_cell_formula_units_Z 2
_cell_length_a 9.593(2)
_cell_length_b 10.825(2)
_cell_length_c 19.936(4)
_cell_measurement_reflns_used 25
_cell_measurement_temperature 293(2)
_cell_measurement_theta_max 26.00
_cell_measurement_theta_min 1.00
_cell_volume 1895.4(8)
_computing_cell_refinement 'Siemens XSCANS'
_computing_data_collection 'Siemens XSCANS'
_computing_data_reduction 'Siemens SHELXTL'
_computing_molecular_graphics 'Siemens SHELXTL'
_computing_publication_material 'Siemens SHELXTL'
_computing_structure_refinement 'SHELXL-93 (Sheldrick, 1993)'
_computing_structure_solution 'SHELXS-86 (Sheldrick, 1990)'
_diffrn_ambient_temperature 293(2)
_diffrn_measurement_device 'Siemens P4'
_diffrn_measurement_method '\w scans'
_diffrn_radiation_monochromator graphite
_diffrn_radiation_source 'fine-focus sealed tube'
_diffrn_radiation_type MoK\a
_diffrn_radiation_wavelength 0.71073
_diffrn_reflns_av_R_equivalents 0.0288
_diffrn_reflns_av_sigmaI/netI 0.0442
_diffrn_reflns_limit_h_max 0
_diffrn_reflns_limit_h_min -11
_diffrn_reflns_limit_k_max 12
_diffrn_reflns_limit_k_min -13
_diffrn_reflns_limit_l_max 24
_diffrn_reflns_limit_l_min -24
_diffrn_reflns_number 7897
_diffrn_reflns_theta_max 25.97
_diffrn_reflns_theta_min 1.04
_exptl_absorpt_coefficient_mu 14.699
_exptl_absorpt_correction_type none
_exptl_crystal_colour yellow
_exptl_crystal_density_diffrn 2.485
_exptl_crystal_description prism
_exptl_crystal_F_000 1288
_exptl_crystal_size_max 0.45
_exptl_crystal_size_mid 0.22
_exptl_crystal_size_min 0.15
_refine_diff_density_max 2.766
_refine_diff_density_min -2.708
_refine_diff_density_rms 0.600
_refine_ls_extinction_method none
_refine_ls_goodness_of_fit_all 1.008
_refine_ls_goodness_of_fit_obs 1.085
_refine_ls_matrix_type full
_refine_ls_number_parameters 406
_refine_ls_number_reflns 7424
_refine_ls_number_restraints 0
_refine_ls_restrained_S_all 1.013
_refine_ls_restrained_S_obs 1.085
_refine_ls_R_factor_all 0.0713
_refine_ls_R_factor_obs 0.0656
_refine_ls_shift/esd_max -0.001
_refine_ls_shift/esd_mean 0.000
_refine_ls_structure_factor_coef Fsqd
_refine_ls_weighting_details 'w=1/[\s^2^(Fo^2^)+(0.1933P)^2^+0.0000P] where P=(Fo^2^+2Fc^2^)/3'
_refine_ls_weighting_scheme calc
_refine_ls_wR_factor_all 0.1452
_refine_ls_wR_factor_obs 0.1213
_reflns_number_observed 5758
_reflns_number_total 7425
_reflns_observed_criterion >2sigma(I)
_cod_data_source_file b008466m.txt
_cod_data_source_block WSe4(AuPPh3)2
_cod_depositor_comments
;
The following automatic conversions were performed:
'_symmetry_cell_setting' value 'Triclinic' changed to 'triclinic'
according to '/home/saulius/struct/CIF-dictionaries/cif_core.dic'
dictionary named 'cif_core.dic' version 2.4.1 from 2010-06-29.

Automatic conversion script
Id: cif_fix_enum 1527 2010-12-29 10:47:43Z saulius 

The following automatic conversions were performed:

'_refine_ls_weighting_scheme' value 'calc
w=1/[\s^2^(Fo^2^)+(0.1933P)^2^+0.0000P] where P=(Fo^2^+2Fc^2^)/3' was
changed to 'calc'. New tag '_refine_ls_weighting_details' was
created. The value of the new tag was set to
'w=1/[\s^2^(Fo^2^)+(0.1933P)^2^+0.0000P] where P=(Fo^2^+2Fc^2^)/3'.

Automatic conversion script
Id: cif_fix_values 3143 2015-03-26 13:38:13Z robertas 
;
_cod_original_cell_volume 1895.3(7)
_cod_original_sg_symbol_H-M P-1
_cod_database_code 7051064

loop_
_symmetry_equiv_pos_as_xyz
'x, y, z'
'-x, -y, -z'

loop_
_atom_site_aniso_label
_atom_site_aniso_U_11
_atom_site_aniso_U_22
_atom_site_aniso_U_33
_atom_site_aniso_U_23
_atom_site_aniso_U_13
_atom_site_aniso_U_12
W 0.0431(4) 0.0293(4) 0.0249(3) -0.0004(2) -0.0040(3) -0.0135(3)
Au1 0.0612(5) 0.0330(4) 0.0355(4) -0.0048(3) -0.0056(3) -0.0184(3)
Au2 0.0534(4) 0.0360(4) 0.0360(4) -0.0072(3) -0.0017(3) -0.0172(3)
Se1 0.0509(9) 0.0480(9) 0.0348(8) -0.0050(7) 0.0025(7) -0.0237(8)
Se2 0.0582(11) 0.0522(11) 0.0581(11) -0.0077(9) 0.0080(9) -0.0317(9)
Se3 0.0630(11) 0.0467(9) 0.0266(8) 0.0024(7) -0.0114(7) -0.0126(8)
Se4 0.0708(12) 0.0360(9) 0.0425(9) 0.0054(7) -0.0257(9) -0.0136(8)
P1 0.051(2) 0.034(2) 0.035(2) -0.004(2) -0.001(2) -0.021(2)
P2 0.049(2) 0.034(2) 0.027(2) -0.004(2) -0.004(2) -0.019(2)
C11 0.045(9) 0.039(8) 0.031(8) -0.003(6) -0.001(7) -0.008(7)
C12 0.051(10) 0.048(10) 0.048(10) 0.017(8) -0.001(8) -0.010(8)
C13 0.092(16) 0.075(15) 0.048(11) 0.030(11) 0.005(11) -0.031(13)
C14 0.059(12) 0.093(17) 0.033(9) 0.015(10) -0.002(8) -0.012(11)
C15 0.060(11) 0.062(12) 0.037(9) 0.000(8) -0.010(8) -0.012(9)
C16 0.078(13) 0.041(9) 0.044(10) -0.005(8) -0.009(9) -0.018(9)
C21 0.048(9) 0.030(7) 0.028(7) -0.003(6) 0.004(6) -0.009(7)
C22 0.041(9) 0.053(10) 0.049(10) 0.004(8) -0.013(8) -0.023(8)
C23 0.047(11) 0.112(19) 0.044(11) 0.001(11) -0.022(9) -0.020(11)
C24 0.079(14) 0.054(11) 0.037(9) 0.011(8) -0.017(9) -0.013(10)
C25 0.084(14) 0.070(13) 0.049(11) 0.018(10) -0.018(10) -0.041(12)
C26 0.055(10) 0.041(9) 0.054(10) 0.000(8) -0.017(8) -0.024(8)
C31 0.069(11) 0.038(9) 0.035(8) 0.011(7) -0.014(8) -0.033(8)
C32 0.062(11) 0.057(11) 0.037(9) 0.006(8) -0.009(8) -0.030(9)
C33 0.057(11) 0.100(17) 0.053(12) 0.010(11) -0.018(10) -0.040(12)
C34 0.085(15) 0.059(12) 0.071(14) 0.022(10) -0.041(12) -0.038(11)
C35 0.107(18) 0.077(15) 0.056(13) -0.009(11) -0.024(13) -0.049(14)
C36 0.062(11) 0.060(11) 0.045(10) -0.002(8) -0.012(9) -0.035(10)
C41 0.052(9) 0.037(8) 0.028(7) 0.004(6) -0.012(7) -0.011(7)
C42 0.093(15) 0.080(14) 0.043(10) 0.029(10) -0.030(10) -0.055(13)
C43 0.123(19) 0.080(15) 0.040(10) 0.021(10) -0.041(12) -0.057(14)
C44 0.056(11) 0.072(13) 0.048(10) 0.002(9) -0.020(9) -0.028(10)
C45 0.077(14) 0.077(14) 0.046(11) 0.006(10) 0.018(10) -0.038(12)
C46 0.062(11) 0.065(12) 0.028(8) 0.001(8) 0.001(8) -0.021(10)
C51 0.039(8) 0.036(8) 0.031(7) -0.004(6) -0.003(6) -0.012(7)
C52 0.059(11) 0.035(9) 0.051(10) -0.005(8) -0.018(9) -0.007(8)
C53 0.067(13) 0.069(14) 0.071(14) -0.013(11) -0.035(11) -0.011(11)
C54 0.037(9) 0.073(14) 0.073(14) 0.019(11) -0.004(9) -0.015(9)
C55 0.071(14) 0.034(10) 0.091(17) 0.001(10) -0.008(13) -0.006(9)
C56 0.072(12) 0.037(9) 0.060(11) -0.017(8) -0.016(10) -0.015(9)
C61 0.049(9) 0.045(9) 0.045(9) 0.007(7) -0.012(8) -0.025(8)
C62 0.063(12) 0.078(14) 0.029(8) 0.000(8) 0.006(8) -0.032(10)
C63 0.056(12) 0.125(22) 0.066(14) -0.012(15) 0.006(11) -0.055(14)
C64 0.074(15) 0.102(18) 0.055(13) 0.026(12) 0.003(11) -0.044(14)
C65 0.097(16) 0.057(12) 0.046(11) 0.024(9) -0.002(11) -0.036(12)
C66 0.106(17) 0.043(11) 0.050(11) -0.001(9) -0.016(12) -0.011(11)

loop_
_atom_site_label
_atom_site_type_symbol
_atom_site_fract_x
_atom_site_fract_y
_atom_site_fract_z
_atom_site_U_iso_or_equiv
_atom_site_thermal_displace_type
_atom_site_occupancy
_atom_site_calc_flag
_atom_site_refinement_flags
_atom_site_disorder_group
W W 0.58055(7) 0.25583(5) 0.25877(3) 0.0327(2) Uani 1 d . .
Au1 Au 0.50626(8) 0.50099(6) 0.33551(3) 0.0433(2) Uani 1 d . .
Au2 Au 0.67021(8) 0.00229(6) 0.18494(3) 0.0423(2) Uani 1 d . .
Se1 Se 0.3486(2) 0.3595(2) 0.33486(8) 0.0442(4) Uani 1 d . .
Se2 Se 0.7397(2) 0.3791(2) 0.24928(10) 0.0552(5) Uani 1 d . .
Se3 Se 0.5228(2) 0.2325(2) 0.15037(8) 0.0472(4) Uani 1 d . .
Se4 Se 0.7110(2) 0.0503(2) 0.30195(9) 0.0497(5) Uani 1 d . .
P1 P 0.4280(5) 0.6994(4) 0.3975(2) 0.0393(9) Uani 1 d . .
P2 P 0.7534(5) -0.1859(4) 0.1136(2) 0.0360(9) Uani 1 d . .
C11 C 0.2870(18) 0.7158(16) 0.4750(8) 0.041(4) Uani 1 d . .
C12 C 0.2681(20) 0.6050(19) 0.5016(9) 0.052(4) Uani 1 d . .
H12A H 0.3269(20) 0.5212(19) 0.4808(9) 0.063 Uiso 1 calc R .
C13 C 0.1598(28) 0.6187(24) 0.5600(11) 0.074(6) Uani 1 d . .
H13A H 0.1447(28) 0.5436(24) 0.5773(11) 0.089 Uiso 1 calc R .
C14 C 0.0754(24) 0.7408(25) 0.5923(10) 0.067(6) Uani 1 d . .
H14A H 0.0062(24) 0.7493(25) 0.6323(10) 0.081 Uiso 1 calc R .
C15 C 0.0954(22) 0.8501(21) 0.5642(9) 0.056(5) Uani 1 d . .
H15A H 0.0342(22) 0.9338(21) 0.5845(9) 0.067 Uiso 1 calc R .
C16 C 0.2012(24) 0.8420(18) 0.5076(10) 0.056(5) Uani 1 d . .
H16A H 0.2162(24) 0.9176(18) 0.4912(10) 0.067 Uiso 1 calc R .
C21 C 0.3300(18) 0.8331(15) 0.3464(8) 0.038(3) Uani 1 d . .
C22 C 0.2072(18) 0.8198(18) 0.3179(9) 0.046(4) Uani 1 d . .
H22A H 0.1783(18) 0.7475(18) 0.3275(9) 0.055 Uiso 1 calc R .
C23 C 0.1333(22) 0.9145(26) 0.2766(10) 0.068(6) Uani 1 d . .
H23A H 0.0566(22) 0.9045(26) 0.2568(10) 0.082 Uiso 1 calc R .
C24 C 0.1712(24) 1.0231(20) 0.2643(9) 0.059(5) Uani 1 d . .
H24A H 0.1165(24) 1.0870(20) 0.2373(9) 0.071 Uiso 1 calc R .
C25 C 0.2833(25) 1.0423(22) 0.2893(10) 0.063(5) Uani 1 d . .
H25A H 0.3078(25) 1.1166(22) 0.2788(10) 0.076 Uiso 1 calc R .
C26 C 0.3665(20) 0.9438(16) 0.3335(9) 0.047(4) Uani 1 d . .
H26A H 0.4430(20) 0.9558(16) 0.3526(9) 0.057 Uiso 1 calc R .
C31 C 0.5818(20) 0.7393(15) 0.4204(8) 0.043(4) Uani 1 d . .
C32 C 0.7129(21) 0.7154(19) 0.3743(9) 0.050(4) Uani 1 d . .
H32A H 0.7201(21) 0.6797(19) 0.3310(9) 0.060 Uiso 1 calc R .
C33 C 0.8377(23) 0.7424(25) 0.3896(11) 0.066(6) Uani 1 d . .
H33A H 0.9228(23) 0.7285(25) 0.3561(11) 0.079 Uiso 1 calc R .
C34 C 0.8333(27) 0.7895(21) 0.4542(11) 0.065(6) Uani 1 d . .
H34A H 0.9145(27) 0.8068(21) 0.4658(11) 0.078 Uiso 1 calc R .
C35 C 0.6999(30) 0.8099(24) 0.5015(12) 0.075(6) Uani 1 d . .
H35A H 0.6947(30) 0.8400(24) 0.5458(12) 0.090 Uiso 1 calc R .
C36 C 0.5793(22) 0.7882(19) 0.4862(10) 0.052(4) Uani 1 d . .
H36A H 0.4929(22) 0.8057(19) 0.5194(10) 0.062 Uiso 1 calc R .
C41 C 0.6118(19) -0.2506(16) 0.0997(8) 0.040(3) Uani 1 d . .
C42 C 0.5809(26) -0.2786(22) 0.0372(10) 0.064(6) Uani 1 d . .
H42A H 0.6336(26) -0.2586(22) -0.0022(10) 0.076 Uiso 1 calc R .
C43 C 0.4782(30) -0.3332(23) 0.0310(10) 0.072(6) Uani 1 d . .
H43A H 0.4612(30) -0.3492(23) -0.0121(10) 0.087 Uiso 1 calc R .
C44 C 0.3957(21) -0.3666(21) 0.0891(10) 0.056(5) Uani 1 d . .
H44A H 0.3283(21) -0.4088(21) 0.0855(10) 0.067 Uiso 1 calc R .
C45 C 0.4211(25) -0.3326(22) 0.1531(10) 0.067(6) Uani 1 d . .
H45A H 0.3676(25) -0.3510(22) 0.1927(10) 0.081 Uiso 1 calc R .
C46 C 0.5219(21) -0.2737(20) 0.1578(9) 0.053(5) Uani 1 d . .
H46A H 0.5318(21) -0.2480(20) 0.2006(9) 0.064 Uiso 1 calc R .
C51 C 0.9017(17) -0.3312(15) 0.1407(8) 0.036(3) Uani 1 d . .
C52 C 0.9645(21) -0.3237(17) 0.1958(10) 0.050(4) Uani 1 d . .
H52A H 0.9351(21) -0.2417(17) 0.2193(10) 0.060 Uiso 1 calc R .
C53 C 1.0698(25) -0.4328(23) 0.2181(12) 0.070(6) Uani 1 d . .
H53A H 1.1100(25) -0.4235(23) 0.2563(12) 0.084 Uiso 1 calc R .
C54 C 1.1168(20) -0.5557(22) 0.1848(12) 0.063(6) Uani 1 d . .
H54A H 1.1895(20) -0.6295(22) 0.1995(12) 0.076 Uiso 1 calc R .
C55 C 1.0527(25) -0.5669(19) 0.1283(13) 0.070(6) Uani 1 d . .
H55A H 1.0843(25) -0.6489(19) 0.1045(13) 0.084 Uiso 1 calc R .
C56 C 0.9395(23) -0.4542(17) 0.1069(11) 0.057(5) Uani 1 d . .
H56A H 0.8919(23) -0.4625(17) 0.0711(11) 0.069 Uiso 1 calc R .
C61 C 0.8445(19) -0.1537(17) 0.0306(9) 0.044(4) Uani 1 d . .
C62 C 0.9999(22) -0.2127(22) 0.0055(9) 0.057(5) Uani 1 d . .
H62A H 1.0627(22) -0.2765(22) 0.0299(9) 0.068 Uiso 1 calc R .
C63 C 1.0589(25) -0.1778(29) -0.0536(12) 0.078(7) Uani 1 d . .
H63A H 1.1622(25) -0.2208(29) -0.0705(12) 0.094 Uiso 1 calc R .
C64 C 0.9697(27) -0.0782(26) -0.0911(12) 0.075(7) Uani 1 d . .
H64A H 1.0138(27) -0.0515(26) -0.1309(12) 0.090 Uiso 1 calc R .
C65 C 0.8217(28) -0.0234(21) -0.0683(10) 0.066(6) Uani 1 d . .
H65A H 0.7616(28) 0.0408(21) -0.0935(10) 0.079 Uiso 1 calc R .
C66 C 0.7517(28) -0.0580(20) -0.0079(11) 0.071(6) Uani 1 d . .
H66A H 0.6761(28) -0.0905(20) -0.0191(11) 0.085 Uiso 1 calc R .
H66B H 0.6976(28) 0.0225(20) 0.0212(11) 0.085 Uiso 1 calc R .

loop_
_atom_type_symbol
_atom_type_description
_atom_type_scat_dispersion_real
_atom_type_scat_dispersion_imag
_atom_type_scat_source
C C 0.0033 0.0016 'International Tables Vol C Tables 4.2.6.8 and 6.1.1.4'
H H 0.0000 0.0000 'International Tables Vol C Tables 4.2.6.8 and 6.1.1.4'
P P 0.1023 0.0942 'International Tables Vol C Tables 4.2.6.8 and 6.1.1.4'
Se Se -0.0929 2.2259 'International Tables Vol C Tables 4.2.6.8 and 6.1.1.4'
W W -0.8490 6.8722 'International Tables Vol C Tables 4.2.6.8 and 6.1.1.4'
Au Au -2.0133 8.8022 'International Tables Vol C Tables 4.2.6.8 and 6.1.1.4'

loop_
_geom_angle_atom_site_label_1
_geom_angle_atom_site_label_2
_geom_angle_atom_site_label_3
_geom_angle
_geom_angle_site_symmetry_1
_geom_angle_site_symmetry_3
_geom_angle_publ_flag
Se4 W Se2 107.45(8) . . ?
Se4 W Se3 112.81(7) . . ?
Se2 W Se3 108.29(8) . . ?
Se4 W Se1 107.42(8) . . ?
Se2 W Se1 113.06(7) . . ?
Se3 W Se1 107.92(7) . . ?
Se4 W Au1 120.96(5) . . ?
Se2 W Au1 56.46(5) . . ?
Se3 W Au1 126.22(5) . . ?
Se1 W Au1 56.64(5) . . ?
Se4 W Au2 56.29(5) . . ?
Se2 W Au2 121.96(6) . . ?
Se3 W Au2 56.55(5) . . ?
Se1 W Au2 124.98(5) . . ?
Au1 W Au2 176.81(3) . . ?
P1 Au1 Se2 132.40(12) . . ?
P1 Au1 Se1 124.46(12) . . ?
Se2 Au1 Se1 102.98(6) . . ?
P1 Au1 W 175.71(11) . . ?
Se2 Au1 W 51.45(5) . . ?
Se1 Au1 W 51.57(5) . . ?
P2 Au2 Se4 134.18(12) . . ?
P2 Au2 Se3 123.52(11) . . ?
Se4 Au2 Se3 102.03(6) . . ?
P2 Au2 W 172.11(10) . . ?
Se4 Au2 W 51.04(5) . . ?
Se3 Au2 W 51.02(4) . . ?
W Se1 Au1 71.79(5) . . ?
W Se2 Au1 72.09(6) . . ?
W Se3 Au2 72.42(6) . . ?
W Se4 Au2 72.67(6) . . ?
C31 P1 C21 106.1(7) . . ?
C31 P1 C11 108.4(8) . . ?
C21 P1 C11 104.2(7) . . ?
C31 P1 Au1 114.1(6) . . ?
C21 P1 Au1 108.8(5) . . ?
C11 P1 Au1 114.5(6) . . ?
C41 P2 C61 108.2(7) . . ?
C41 P2 C51 103.0(7) . . ?
C61 P2 C51 104.0(8) . . ?
C41 P2 Au2 116.5(5) . . ?
C61 P2 Au2 109.2(6) . . ?
C51 P2 Au2 115.0(5) . . ?
C12 C11 C16 120.2(16) . . ?
C12 C11 P1 119.9(13) . . ?
C16 C11 P1 119.9(14) . . ?
C11 C12 C13 119.5(18) . . ?
C14 C13 C12 121.0(20) . . ?
C13 C14 C15 118.3(19) . . ?
C16 C15 C14 123.0(19) . . ?
C15 C16 C11 118.0(18) . . ?
C26 C21 C22 119.0(15) . . ?
C26 C21 P1 124.1(14) . . ?
C22 C21 P1 116.8(12) . . ?
C23 C22 C21 119.5(17) . . ?
C24 C23 C22 120.6(18) . . ?
C25 C24 C23 123.1(18) . . ?
C24 C25 C26 118.5(18) . . ?
C21 C26 C25 119.1(16) . . ?
C32 C31 C36 116.3(16) . . ?
C32 C31 P1 120.3(13) . . ?
C36 C31 P1 123.4(13) . . ?
C31 C32 C33 122.9(17) . . ?
C34 C33 C32 119.9(20) . . ?
C33 C34 C35 116.6(19) . . ?
C36 C35 C34 123.3(20) . . ?
C35 C36 C31 121.0(19) . . ?
C42 C41 C46 116.4(17) . . ?
C42 C41 P2 126.6(14) . . ?
C46 C41 P2 117.0(12) . . ?
C43 C42 C41 123.0(19) . . ?
C42 C43 C44 120.9(18) . . ?
C43 C44 C45 116.5(18) . . ?
C46 C45 C44 121.3(18) . . ?
C45 C46 C41 121.6(17) . . ?
C52 C51 C56 119.6(16) . . ?
C52 C51 P2 121.9(12) . . ?
C56 C51 P2 118.3(13) . . ?
C51 C52 C53 122.2(17) . . ?
C52 C53 C54 120.8(19) . . ?
C53 C54 C55 118.3(19) . . ?
C54 C55 C56 120.6(20) . . ?
C51 C56 C55 118.4(18) . . ?
C62 C61 C66 118.7(18) . . ?
C62 C61 P2 123.8(13) . . ?
C66 C61 P2 117.4(14) . . ?
C63 C62 C61 120.1(21) . . ?
C62 C63 C64 122.1(21) . . ?
C65 C64 C63 118.1(19) . . ?
C64 C65 C66 122.7(21) . . ?
C65 C66 C61 118.1(21) . . ?

loop_
_geom_bond_atom_site_label_1
_geom_bond_atom_site_label_2
_geom_bond_distance
_geom_bond_site_symmetry_2
_geom_bond_publ_flag
W Se4 2.353(2) . ?
W Se2 2.354(2) . ?
W Se3 2.356(2) . ?
W Se1 2.362(2) . ?
W Au1 2.8642(12) . ?
W Au2 2.8893(13) . ?
Au1 P1 2.292(4) . ?
Au1 Se2 2.509(2) . ?
Au1 Se1 2.518(2) . ?
Au2 P2 2.299(4) . ?
Au2 Se4 2.518(2) . ?
Au2 Se3 2.529(2) . ?
P1 C31 1.81(2) . ?
P1 C21 1.82(2) . ?
P1 C11 1.84(2) . ?
P2 C41 1.80(2) . ?
P2 C61 1.83(2) . ?
P2 C51 1.84(2) . ?
C11 C12 1.37(2) . ?
C11 C16 1.41(2) . ?
C12 C13 1.39(3) . ?
C13 C14 1.37(3) . ?
C14 C15 1.37(3) . ?
C15 C16 1.36(3) . ?
C21 C26 1.38(2) . ?
C21 C22 1.44(2) . ?
C22 C23 1.37(3) . ?
C23 C24 1.36(3) . ?
C24 C25 1.34(3) . ?
C25 C26 1.46(3) . ?
C31 C32 1.37(2) . ?
C31 C36 1.41(2) . ?
C32 C33 1.41(3) . ?
C33 C34 1.38(3) . ?
C34 C35 1.40(3) . ?
C35 C36 1.34(3) . ?
C41 C42 1.39(2) . ?
C41 C46 1.40(2) . ?
C42 C43 1.34(3) . ?
C43 C44 1.41(3) . ?
C44 C45 1.41(3) . ?
C45 C46 1.35(3) . ?
C51 C52 1.35(2) . ?
C51 C56 1.39(2) . ?
C52 C53 1.37(3) . ?
C53 C54 1.37(3) . ?
C54 C55 1.40(3) . ?
C55 C56 1.42(3) . ?
C61 C62 1.39(2) . ?
C61 C66 1.41(3) . ?
C62 C63 1.33(3) . ?
C63 C64 1.41(3) . ?
C64 C65 1.32(3) . ?
C65 C66 1.40(3) . ?
